data_1518551
loop_
_publ_author_name
'Mandai, Toshihiko'
'Yoshida, Kazuki'
'Tsuzuki, Seiji'
'Nozawa, Risa'
'Masu, Hyuma'
'Ueno, Kazuhide'
'Dokko, Kaoru'
'Watanabe, Masayoshi'

_publ_section_title
;
 Effect of ionic size on solvate stability of glyme-based solvate ionic
 liquids.
;
_journal_issue 4
_journal_name_full 'The journal of physical chemistry. B'
_journal_page_first 1523
_journal_page_last 1534
_journal_paper_doi 10.1021/jp508100s
_journal_volume 119
_journal_year 2015
_chemical_formula_sum 'C14 H26 F6 Li N O10 S2'
_chemical_formula_weight 553.42
_chemical_name_common mandai1
_space_group_crystal_system triclinic
_space_group_IT_number 2
_space_group_name_Hall '-P 1'
_space_group_name_H-M_alt 'P -1'
_symmetry_space_group_name_Hall '-P 1'
_symmetry_space_group_name_H-M 'P -1'
_atom_sites_solution_hydrogens geom
_cell_angle_alpha 95.234(3)
_cell_angle_beta 97.155(3)
_cell_angle_gamma 95.662(3)
_cell_formula_units_Z 2
_cell_length_a 9.2411(5)
_cell_length_b 9.6767(5)
_cell_length_c 13.9904(7)
_cell_measurement_reflns_used 4929
_cell_measurement_temperature 223
_cell_measurement_theta_max 68.3219
_cell_measurement_theta_min 3.2013
_cell_volume 1228.46(11)
_computing_cell_refinement 'SAINT V8.34A (Bruker AXS Inc., 2013)'
_computing_data_collection 'APEX2 (Bruker AXS, 2006)'
_computing_data_reduction 'SAINT V8.34A (Bruker AXS Inc., 2013)'
_computing_molecular_graphics 'XSHEL (Bruker AXS,2002)'
_computing_publication_material 'XCIF (Bruker AXS, 2001)'
_computing_structure_refinement 'SHELXL-2013 (Sheldrick, 2013)'
_computing_structure_solution 'SHELXS-97 (Sheldrick, 1997)'
_diffrn_ambient_temperature 223
_diffrn_detector_area_resol_mean 8.3333
_diffrn_measured_fraction_theta_full 0.963
_diffrn_measured_fraction_theta_max 0.955
_diffrn_measurement_device_type 'Bruker APEXII Ultra CCD area detector'
_diffrn_measurement_method 'Phi and Omega scans'
_diffrn_radiation_monochromator 'Bruker Helios multilayer confocal mirror'
_diffrn_radiation_type CuK\a
_diffrn_radiation_wavelength 1.54178
_diffrn_reflns_av_R_equivalents 0.0285
_diffrn_reflns_av_unetI/netI 0.0387
_diffrn_reflns_limit_h_max 11
_diffrn_reflns_limit_h_min -11
_diffrn_reflns_limit_k_max 11
_diffrn_reflns_limit_k_min -11
_diffrn_reflns_limit_l_max 16
_diffrn_reflns_limit_l_min -16
_diffrn_reflns_number 8857
_diffrn_reflns_theta_full 66.500
_diffrn_reflns_theta_max 68.351
_diffrn_reflns_theta_min 3.201
_diffrn_source 'Bruker TXS fine-focus rotating anode'
_exptl_absorpt_coefficient_mu 2.836
_exptl_absorpt_correction_T_max 0.77
_exptl_absorpt_correction_T_min 0.59
_exptl_absorpt_correction_type empirical
_exptl_absorpt_process_details 'SADABS (Sheldrick 1996)'
_exptl_crystal_colour colourless
_exptl_crystal_density_diffrn 1.496
_exptl_crystal_density_method 'not measured'
_exptl_crystal_description prismatic
_exptl_crystal_F_000 572
_exptl_crystal_size_max 0.200
_exptl_crystal_size_mid 0.200
_exptl_crystal_size_min 0.100
_refine_diff_density_max 0.357
_refine_diff_density_min -0.547
_refine_ls_extinction_method none
_refine_ls_goodness_of_fit_ref 1.043
_refine_ls_hydrogen_treatment constr
_refine_ls_matrix_type full
_refine_ls_number_parameters 410
_refine_ls_number_reflns 4307
_refine_ls_number_restraints 11
_refine_ls_restrained_S_all 1.171
_refine_ls_R_factor_all 0.0686
_refine_ls_R_factor_gt 0.0631
_refine_ls_shift/su_max 0.001
_refine_ls_shift/su_mean 0.000
_refine_ls_structure_factor_coef Fsqd
_refine_ls_weighting_details 'w=1/[\s^2^(Fo^2^)+(0.0762P)^2^+0.7324P] where P=(Fo^2^+2Fc^2^)/3'
_refine_ls_weighting_scheme calc
_refine_ls_wR_factor_gt 0.1675
_refine_ls_wR_factor_ref 0.1733
_reflns_number_gt 3780
_reflns_number_total 4307
_reflns_threshold_expression 'I > 2\s(I)'
_cod_data_source_file jp508100s_si_002.cif
_cod_data_source_block u140417mas1
_cod_depositor_comments 'Adding full bibliography for 1518551--1518556.cif.'
_cod_database_code 1518551

loop_
_space_group_symop_operation_xyz
'x, y, z'
'-x, -y, -z'

loop_
_atom_site_type_symbol
_atom_site_label
_atom_site_fract_x
_atom_site_fract_y
_atom_site_fract_z
_atom_site_U_iso_or_equiv
_atom_site_adp_type
_atom_site_calc_flag
_atom_site_refinement_flags_adp
_atom_site_refinement_flags_occupancy
_atom_site_refinement_flags_posn
_atom_site_occupancy
_atom_site_disorder_assembly
_atom_site_disorder_group
N N1 0.5618(5) 0.5689(5) 1.0116(4) 0.0734(13) Uani d . P . 0.5 A -1
N N2 0.4270(5) 0.4475(5) 0.4547(3) 0.0621(11) Uani d . P . 0.5 B -2
O O7 0.5195(10) 0.6772(7) 1.0749(7) 0.151(4) Uani d . P D 0.505(8) A 3
O O8 0.2851(13) 0.5427(12) 1.0884(8) 0.176(6) Uani d . P D 0.505(8) A 3
F F1 0.2579(13) 0.7649(7) 0.9600(6) 0.138(4) Uani d . P D 0.505(8) A 3
F F2 0.1990(8) 0.5691(7) 0.8842(6) 0.127(3) Uani d . P D 0.505(8) A 3
F F3 0.3999(7) 0.6794(12) 0.8708(5) 0.127(3) Uani d . P D 0.505(8) A 3
O O9 0.4243(8) 0.7030(8) 1.1171(5) 0.122(3) Uani d . P D 0.495(8) A 4
O O10 0.3120(8) 0.4776(10) 1.0562(8) 0.127(3) Uani d . P D 0.495(8) A 4
F F4 0.1849(6) 0.6966(11) 0.9580(5) 0.116(3) Uani d . P D 0.495(8) A 4
F F5 0.2985(16) 0.5772(12) 0.8643(4) 0.164(5) Uani d . P D 0.495(8) A 4
F F6 0.3837(8) 0.7810(10) 0.9269(8) 0.150(3) Uani d . P D 0.495(8) A 4
O O11 0.3105(6) 0.5092(8) 0.4581(4) 0.112(3) Uani d . P D 0.508(7) B 5
O O12 0.3850(8) 0.6839(7) 0.6002(7) 0.108(2) Uani d . P D 0.508(7) B 5
F F7 0.2287(9) 0.4303(10) 0.6498(8) 0.120(3) Uani d . P . 0.508(7) B 5
F F8 0.4461(10) 0.4584(11) 0.7147(5) 0.146(3) Uani d . P . 0.508(7) B 5
F F9 0.3846(11) 0.3041(5) 0.5984(6) 0.122(3) Uani d . P . 0.508(7) B 5
O O13 0.4417(9) 0.6624(7) 0.5779(5) 0.096(2) Uani d . P D 0.492(7) B 6
O O14 0.2120(5) 0.5535(6) 0.4916(4) 0.0878(18) Uani d . P D 0.492(7) B 6
F F10 0.2596(15) 0.4784(13) 0.6898(6) 0.142(4) Uani d . P . 0.492(7) B 6
F F11 0.4507(14) 0.3875(17) 0.6653(9) 0.205(7) Uani d . P . 0.492(7) B 6
F F12 0.2431(13) 0.3083(6) 0.5865(5) 0.152(3) Uani d . P . 0.492(7) B 6
C C1 0.3186(5) 0.0302(5) 0.1220(4) 0.1198(16) Uani d . . . 1.0 . .
H H1A 0.3407 0.0747 0.0654 0.18 Uiso calc U . R 1.0 . .
H H1B 0.2791 -0.0663 0.1026 0.18 Uiso calc U . R 1.0 . .
H H1C 0.4076 0.0335 0.1673 0.18 Uiso calc U . R 1.0 . .
C C2 0.2721(4) 0.2382(3) 0.2063(3) 0.0851(10) Uani d . . . 1.0 . .
H H2A 0.308 0.2906 0.1557 0.102 Uiso calc U . R 1.0 . .
H H2B 0.3542 0.2348 0.2573 0.102 Uiso calc U . R 1.0 . .
C C3 0.1525(5) 0.3066(3) 0.2469(3) 0.0931(11) Uani d . . . 1.0 . .
H H3A 0.1912 0.3977 0.282 0.112 Uiso calc U . R 1.0 . .
H H3B 0.0757 0.3205 0.1949 0.112 Uiso calc U . R 1.0 . .
C C4 -0.0177(5) 0.2677(4) 0.3602(3) 0.0992(12) Uani d . . . 1.0 . .
H H4A -0.0942 0.2974 0.314 0.119 Uiso calc U . R 1.0 . .
H H4B 0.0226 0.3475 0.4074 0.119 Uiso calc U . R 1.0 . .
C C5 -0.0788(5) 0.1492(4) 0.4101(3) 0.1011(12) Uani d . . . 1.0 . .
H H5A -0.0058 0.1308 0.4632 0.121 Uiso calc U . R 1.0 . .
H H5B -0.1661 0.1745 0.4378 0.121 Uiso calc U . R 1.0 . .
C C6 -0.2476(4) 0.0279(5) 0.2775(4) 0.1108(14) Uani d . . . 1.0 . .
H H6A -0.2473 0.1181 0.2508 0.133 Uiso calc U . R 1.0 . .
H H6B -0.3341 0.0142 0.311 0.133 Uiso calc U . R 1.0 . .
C C7 -0.2515(4) -0.0862(5) 0.1989(4) 0.1136(15) Uani d . . . 1.0 . .
H H7A -0.2479 -0.176 0.2258 0.136 Uiso calc U . R 1.0 . .
H H7B -0.342 -0.091 0.1535 0.136 Uiso calc U . R 1.0 . .
C C8 -0.0923(5) -0.1754(5) 0.0894(3) 0.1144(15) Uani d . . . 1.0 . .
H H8A -0.0291 -0.1431 0.0427 0.137 Uiso calc U . R 1.0 . .
H H8B -0.1835 -0.2236 0.0529 0.137 Uiso calc U . R 1.0 . .
C C9 -0.0171(6) -0.2751(4) 0.1484(4) 0.1130(15) Uani d . . . 1.0 . .
H H9A -0.0849 -0.3213 0.1872 0.136 Uiso calc U . R 1.0 . .
H H9B 0.0194 -0.3467 0.1063 0.136 Uiso calc U . R 1.0 . .
C C10 0.1688(6) -0.2675(4) 0.2848(4) 0.1145(16) Uani d . . . 1.0 . .
H H10A 0.21 -0.3492 0.2571 0.137 Uiso calc U . R 1.0 . .
H H10B 0.0969 -0.2993 0.3263 0.137 Uiso calc U . R 1.0 . .
C C11 0.2857(5) -0.1691(4) 0.3415(4) 0.1074(14) Uani d . . . 1.0 . .
H H11A 0.3272 -0.2094 0.3992 0.129 Uiso calc U . R 1.0 . .
H H11B 0.3644 -0.147 0.3026 0.129 Uiso calc U . R 1.0 . .
C C12 0.3276(5) 0.0511(5) 0.4295(4) 0.1208(16) Uani d . . . 1.0 . .
H H12A 0.3597 0.0119 0.4889 0.181 Uiso calc U . R 1.0 . .
H H12B 0.2825 0.1353 0.4449 0.181 Uiso calc U . R 1.0 . .
H H12C 0.4114 0.0736 0.3962 0.181 Uiso calc U . R 1.0 . .
C C13 0.3107(4) 0.6547(4) 0.9362(3) 0.0842(9) Uani d . . . 1.0 . .
C C14 0.3505(6) 0.4269(4) 0.6294(3) 0.0977(12) Uani d . . . 1.0 . .
Li Li1 0.0711(5) 0.0087(4) 0.2570(3) 0.0577(10) Uani d . . . 1.0 . .
O O1 0.2132(2) 0.1018(2) 0.16728(17) 0.0749(6) Uani d . . . 1.0 . .
O O2 0.0947(2) 0.21597(19) 0.31126(17) 0.0761(6) Uani d . . . 1.0 . .
O O3 -0.1172(2) 0.0255(2) 0.34330(18) 0.0830(6) Uani d . . . 1.0 . .
O O4 -0.1255(2) -0.0560(3) 0.15013(19) 0.0909(7) Uani d . . . 1.0 . .
O O5 0.0985(3) -0.1957(2) 0.20788(19) 0.0870(7) Uani d . . . 1.0 . .
O O6 0.2222(2) -0.0491(2) 0.36809(18) 0.0836(6) Uani d . . . 1.0 . .
S S1 0.40551(10) 0.58460(9) 1.03976(6) 0.0800(3) Uani d . . D 1.0 . .
S S2 0.38064(13) 0.54724(9) 0.53967(7) 0.0911(4) Uani d . . D 1.0 . .

loop_
_atom_site_aniso_label
_atom_site_aniso_U_11
_atom_site_aniso_U_22
_atom_site_aniso_U_33
_atom_site_aniso_U_12
_atom_site_aniso_U_13
_atom_site_aniso_U_23
N1 0.064(3) 0.049(2) 0.107(4) 0.000(2) 0.016(3) 0.010(3)
N2 0.057(2) 0.063(3) 0.062(3) 0.002(2) 0.005(2) -0.007(2)
O7 0.129(6) 0.103(4) 0.182(7) 0.002(4) -0.067(6) -0.066(5)
O8 0.258(12) 0.184(9) 0.150(7) 0.137(9) 0.131(8) 0.093(7)
F1 0.194(10) 0.078(4) 0.146(5) 0.061(5) 0.003(7) 0.005(4)
F2 0.094(4) 0.095(4) 0.174(7) -0.002(3) -0.035(4) 0.003(4)
F3 0.114(4) 0.173(8) 0.105(4) 0.009(5) 0.028(3) 0.068(5)
O9 0.104(4) 0.161(7) 0.098(4) 0.064(5) -0.016(3) -0.022(4)
O10 0.091(4) 0.128(6) 0.172(8) -0.013(4) 0.036(4) 0.078(6)
F4 0.067(3) 0.167(8) 0.116(4) 0.028(3) 0.000(3) 0.033(5)
F5 0.205(11) 0.216(10) 0.067(3) 0.097(9) -0.030(5) -0.026(5)
F6 0.135(5) 0.138(6) 0.211(9) 0.041(5) 0.071(6) 0.108(6)
O11 0.083(4) 0.178(6) 0.074(3) 0.010(4) -0.008(3) 0.038(4)
O12 0.093(4) 0.063(3) 0.181(7) 0.026(3) 0.060(4) 0.003(3)
F7 0.097(4) 0.127(7) 0.157(8) 0.016(4) 0.069(5) 0.053(6)
F8 0.147(6) 0.230(9) 0.069(3) 0.042(5) 0.019(3) 0.038(4)
F9 0.172(7) 0.066(3) 0.154(6) 0.033(3) 0.083(5) 0.041(3)
O13 0.107(5) 0.066(3) 0.111(4) 0.011(4) 0.021(4) -0.021(3)
O14 0.075(3) 0.106(4) 0.090(3) 0.039(3) 0.019(2) 0.012(3)
F10 0.214(11) 0.152(8) 0.084(4) 0.062(7) 0.076(5) 0.022(4)
F11 0.223(10) 0.306(17) 0.157(10) 0.186(12) 0.085(9) 0.160(11)
F12 0.232(10) 0.085(4) 0.151(5) -0.008(5) 0.087(6) 0.026(4)
C1 0.117(3) 0.097(3) 0.165(4) 0.016(2) 0.082(3) 0.028(3)
C2 0.082(2) 0.0638(18) 0.105(2) -0.0150(16) 0.0042(18) 0.0271(17)
C3 0.121(3) 0.0428(14) 0.112(3) 0.0039(16) 0.001(2) 0.0175(16)
C4 0.116(3) 0.068(2) 0.117(3) 0.037(2) 0.020(2) -0.005(2)
C5 0.103(3) 0.102(3) 0.106(3) 0.039(2) 0.035(2) -0.006(2)
C6 0.0532(18) 0.134(4) 0.148(4) 0.020(2) 0.017(2) 0.019(3)
C7 0.0586(19) 0.134(4) 0.139(4) -0.018(2) 0.000(2) 0.010(3)
C8 0.114(3) 0.121(4) 0.091(3) -0.036(3) 0.013(2) -0.027(3)
C9 0.145(4) 0.062(2) 0.129(3) -0.022(2) 0.053(3) -0.016(2)
C10 0.163(4) 0.0567(19) 0.153(4) 0.052(2) 0.076(3) 0.050(2)
C11 0.099(3) 0.092(3) 0.155(4) 0.052(2) 0.037(3) 0.067(3)
C12 0.092(3) 0.139(4) 0.120(3) 0.008(3) -0.037(2) 0.032(3)
C13 0.088(2) 0.079(2) 0.088(2) 0.0120(18) 0.0143(19) 0.0184(19)
C14 0.140(4) 0.085(2) 0.085(2) 0.036(3) 0.055(3) 0.023(2)
Li1 0.054(2) 0.045(2) 0.076(3) 0.0087(17) 0.0068(19) 0.0094(19)
O1 0.0717(12) 0.0589(11) 0.0956(15) -0.0027(9) 0.0220(11) 0.0127(10)
O2 0.0869(14) 0.0480(10) 0.0953(15) 0.0186(9) 0.0107(11) 0.0081(10)
O3 0.0643(12) 0.0839(14) 0.1068(16) 0.0230(11) 0.0196(11) 0.0157(13)
O4 0.0699(13) 0.0945(16) 0.1017(17) -0.0141(12) 0.0020(12) 0.0138(14)
O5 0.1101(17) 0.0436(10) 0.1119(17) 0.0006(11) 0.0398(14) 0.0072(11)
O6 0.0698(12) 0.0836(14) 0.1027(16) 0.0287(11) 0.0015(11) 0.0306(13)
S1 0.0892(6) 0.0872(6) 0.0704(5) 0.0258(4) 0.0182(4) 0.0161(4)
S2 0.1348(8) 0.0654(5) 0.0936(6) 0.0442(5) 0.0561(6) 0.0264(4)

loop_
_atom_type_symbol
_atom_type_description
_atom_type_scat_dispersion_real
_atom_type_scat_dispersion_imag
_atom_type_scat_source
C C 0.0181 0.0091 'International Tables Vol C Tables 4.2.6.8 and 6.1.1.4'
H H 0.0000 0.0000 'International Tables Vol C Tables 4.2.6.8 and 6.1.1.4'
Li Li 0.0008 0.0003 'International Tables Vol C Tables 4.2.6.8 and 6.1.1.4'
N N 0.0311 0.0180 'International Tables Vol C Tables 4.2.6.8 and 6.1.1.4'
O O 0.0492 0.0322 'International Tables Vol C Tables 4.2.6.8 and 6.1.1.4'
F F 0.0727 0.0534 'International Tables Vol C Tables 4.2.6.8 and 6.1.1.4'
S S 0.3331 0.5567 'International Tables Vol C Tables 4.2.6.8 and 6.1.1.4'

loop_
_geom_angle_atom_site_label_1
_geom_angle_atom_site_label_2
_geom_angle_atom_site_label_3
_geom_angle_site_symmetry_3
_geom_angle
S1 N1 S1 2_667 118.6(3)
S2 N2 S2 2_666 112.2(2)
O1 C1 H1A . 109.5
O1 C1 H1B . 109.5
H1A C1 H1B . 109.5
O1 C1 H1C . 109.5
H1A C1 H1C . 109.5
H1B C1 H1C . 109.5
O1 C2 C3 . 107.4(3)
O1 C2 H2A . 110.2
C3 C2 H2A . 110.2
O1 C2 H2B . 110.2
C3 C2 H2B . 110.2
H2A C2 H2B . 108.5
O2 C3 C2 . 106.8(2)
O2 C3 H3A . 110.4
C2 C3 H3A . 110.4
O2 C3 H3B . 110.4
C2 C3 H3B . 110.4
H3A C3 H3B . 108.6
O2 C4 C5 . 105.8(3)
O2 C4 H4A . 110.6
C5 C4 H4A . 110.6
O2 C4 H4B . 110.6
C5 C4 H4B . 110.6
H4A C4 H4B . 108.7
O3 C5 C4 . 110.6(3)
O3 C5 H5A . 109.5
C4 C5 H5A . 109.5
O3 C5 H5B . 109.5
C4 C5 H5B . 109.5
H5A C5 H5B . 108.1
O3 C6 C7 . 107.6(3)
O3 C6 H6A . 110.2
C7 C6 H6A . 110.2
O3 C6 H6B . 110.2
C7 C6 H6B . 110.2
H6A C6 H6B . 108.5
O4 C7 C6 . 107.2(3)
O4 C7 H7A . 110.3
C6 C7 H7A . 110.3
O4 C7 H7B . 110.3
C6 C7 H7B . 110.3
H7A C7 H7B . 108.5
O4 C8 C9 . 111.4(3)
O4 C8 H8A . 109.4
C9 C8 H8A . 109.4
O4 C8 H8B . 109.4
C9 C8 H8B . 109.4
H8A C8 H8B . 108.0
O5 C9 C8 . 106.0(3)
O5 C9 H9A . 110.5
C8 C9 H9A . 110.5
O5 C9 H9B . 110.5
C8 C9 H9B . 110.5
H9A C9 H9B . 108.7
O5 C10 C11 . 107.9(3)
O5 C10 H10A . 110.1
C11 C10 H10A . 110.1
O5 C10 H10B . 110.1
C11 C10 H10B . 110.1
H10A C10 H10B . 108.4
O6 C11 C10 . 106.8(3)
O6 C11 H11A . 110.4
C10 C11 H11A . 110.4
O6 C11 H11B . 110.4
C10 C11 H11B . 110.4
H11A C11 H11B . 108.6
O6 C12 H12A . 109.5
O6 C12 H12B . 109.5
H12A C12 H12B . 109.5
O6 C12 H12C . 109.5
H12A C12 H12C . 109.5
H12B C12 H12C . 109.5
F1 C13 F3 . 108.8(6)
F5 C13 F4 . 114.1(7)
F1 C13 F2 . 105.8(6)
F3 C13 F2 . 102.5(6)
F5 C13 F6 . 112.3(8)
F4 C13 F6 . 99.2(5)
F5 C13 S1 . 112.4(4)
F1 C13 S1 . 112.3(5)
F3 C13 S1 . 111.1(4)
F4 C13 S1 . 109.9(4)
F2 C13 S1 . 115.7(4)
F6 C13 S1 . 108.0(4)
F7 C14 F9 . 116.1(7)
F11 C14 F10 . 115.7(9)
F7 C14 F8 . 107.1(6)
F9 C14 F8 . 101.6(7)
F11 C14 F12 . 109.7(10)
F10 C14 F12 . 93.8(7)
F11 C14 S2 . 115.9(7)
F7 C14 S2 . 109.3(6)
F9 C14 S2 . 109.2(4)
F10 C14 S2 . 109.5(6)
F8 C14 S2 . 113.5(5)
F12 C14 S2 . 110.1(4)
O2 Li1 O5 . 167.1(2)
O2 Li1 O6 . 94.3(2)
O5 Li1 O6 . 76.92(17)
O2 Li1 O1 . 77.60(16)
O5 Li1 O1 . 94.8(2)
O6 Li1 O1 . 101.6(2)
O2 Li1 O4 . 114.5(2)
O5 Li1 O4 . 76.77(18)
O6 Li1 O4 . 147.0(2)
O1 Li1 O4 . 100.1(2)
O2 Li1 O3 . 76.20(17)
O5 Li1 O3 . 113.8(2)
O6 Li1 O3 . 97.2(2)
O1 Li1 O3 . 148.6(2)
O4 Li1 O3 . 75.80(16)
C2 O1 C1 . 111.3(3)
C2 O1 Li1 . 111.6(2)
C1 O1 Li1 . 123.7(2)
C4 O2 C3 . 114.6(3)
C4 O2 Li1 . 118.9(2)
C3 O2 Li1 . 112.9(2)
C6 O3 C5 . 114.2(3)
C6 O3 Li1 . 108.3(3)
C5 O3 Li1 . 106.4(2)
C7 O4 C8 . 113.2(3)
C7 O4 Li1 . 110.1(3)
C8 O4 Li1 . 106.5(3)
C9 O5 C10 . 114.8(3)
C9 O5 Li1 . 118.3(3)
C10 O5 Li1 . 111.6(3)
C11 O6 C12 . 110.8(3)
C11 O6 Li1 . 113.7(3)
C12 O6 Li1 . 122.6(2)
O7 S1 O8 . 126.5(7)
O10 S1 O9 . 113.2(6)
O7 S1 C13 . 106.6(4)
O10 S1 C13 . 104.1(4)
O8 S1 C13 . 100.5(5)
O9 S1 C13 . 103.3(3)
N1 S1 C13 . 104.0(2)
O11 S2 O12 . 128.2(5)
O13 S2 O14 . 112.9(4)
O13 S2 C14 . 111.6(4)
O11 S2 C14 . 114.1(3)
O12 S2 C14 . 100.3(4)
N2 S2 C14 . 101.8(2)
O14 S2 C14 . 100.1(3)

loop_
_geom_bond_atom_site_label_1
_geom_bond_atom_site_label_2
_geom_bond_site_symmetry_2
_geom_bond_distance
N1 S1 . 1.562(5)
N1 S1 2_667 1.662(5)
N2 S2 . 1.590(4)
N2 S2 2_666 1.765(5)
O7 S1 . 1.326(6)
O8 S1 . 1.420(9)
F1 C13 . 1.250(7)
F2 C13 . 1.348(7)
F3 C13 . 1.328(7)
O9 S1 . 1.484(7)
O10 S1 . 1.337(6)
F4 C13 . 1.330(7)
F5 C13 . 1.185(7)
F6 C13 . 1.362(8)
O11 S2 . 1.245(5)
O12 S2 . 1.498(7)
F7 C14 . 1.199(8)
F8 C14 . 1.385(9)
F9 C14 . 1.309(7)
O13 S2 . 1.241(6)
O14 S2 . 1.628(5)
F10 C14 . 1.361(10)
F11 C14 . 1.116(9)
F12 C14 . 1.471(9)
C1 O1 . 1.427(4)
C1 H1A . 0.97
C1 H1B . 0.97
C1 H1C . 0.97
C2 O1 . 1.410(4)
C2 C3 . 1.488(5)
C2 H2A . 0.98
C2 H2B . 0.98
C3 O2 . 1.427(4)
C3 H3A . 0.98
C3 H3B . 0.98
C4 O2 . 1.419(4)
C4 C5 . 1.496(6)
C4 H4A . 0.98
C4 H4B . 0.98
C5 O3 . 1.435(5)
C5 H5A . 0.98
C5 H5B . 0.98
C6 O3 . 1.426(5)
C6 C7 . 1.480(6)
C6 H6A . 0.98
C6 H6B . 0.98
C7 O4 . 1.440(5)
C7 H7A . 0.98
C7 H7B . 0.98
C8 O4 . 1.452(5)
C8 C9 . 1.493(7)
C8 H8A . 0.98
C8 H8B . 0.98
C9 O5 . 1.388(5)
C9 H9A . 0.98
C9 H9B . 0.98
C10 O5 . 1.455(5)
C10 C11 . 1.466(6)
C10 H10A . 0.98
C10 H10B . 0.98
C11 O6 . 1.393(4)
C11 H11A . 0.98
C11 H11B . 0.98
C12 O6 . 1.443(5)
C12 H12A . 0.97
C12 H12B . 0.97
C12 H12C . 0.97
C13 S1 . 1.819(4)
C14 S2 . 1.816(4)
Li1 O2 . 2.059(5)
Li1 O5 . 2.084(5)
Li1 O6 . 2.109(5)
Li1 O1 . 2.120(5)
Li1 O4 . 2.204(5)
Li1 O3 . 2.248(5)

loop_
_geom_torsion_atom_site_label_1
_geom_torsion_atom_site_label_2
_geom_torsion_atom_site_label_3
_geom_torsion_atom_site_label_4
_geom_torsion_site_symmetry_1
_geom_torsion
O1 C2 C3 O2 . 53.1(4)
O2 C4 C5 O3 . -51.4(4)
O3 C6 C7 O4 . -62.5(5)
O4 C8 C9 O5 . -50.7(4)
O5 C10 C11 O6 . 52.5(4)
C3 C2 O1 C1 . 177.0(3)
C3 C2 O1 Li1 . -40.2(3)
C5 C4 O2 C3 . 171.0(3)
C5 C4 O2 Li1 . 33.0(4)
C2 C3 O2 C4 . 177.5(3)
C2 C3 O2 Li1 . -42.0(4)
C7 C6 O3 C5 . 165.5(3)
C7 C6 O3 Li1 . 47.2(4)
C4 C5 O3 C6 . -74.4(4)
C4 C5 O3 Li1 . 44.9(4)
C6 C7 O4 C8 . 164.2(4)
C6 C7 O4 Li1 . 45.2(4)
C9 C8 O4 C7 . -77.6(4)
C9 C8 O4 Li1 . 43.5(4)
C8 C9 O5 C10 . 168.4(3)
C8 C9 O5 Li1 . 33.2(4)
C11 C10 O5 C9 . -179.0(3)
C11 C10 O5 Li1 . -40.9(4)
C10 C11 O6 C12 . 176.5(3)
C10 C11 O6 Li1 . -40.8(4)
S1 N1 S1 O7 2_667 164.3(6)
S1 N1 S1 O10 2_667 23.4(7)
S1 N1 S1 O8 2_667 54.8(14)
S1 N1 S1 O9 2_667 156.8(4)
S1 N1 S1 C13 2_667 -94.6(4)
F5 C13 S1 O7 . 123.6(10)
F1 C13 S1 O7 . -64.8(7)
F3 C13 S1 O7 . 57.3(8)
F4 C13 S1 O7 . -108.0(6)
F2 C13 S1 O7 . 173.7(7)
F6 C13 S1 O7 . -0.8(7)
F5 C13 S1 O10 . -68.1(10)
F1 C13 S1 O10 . 103.5(8)
F3 C13 S1 O10 . -134.4(7)
F4 C13 S1 O10 . 60.2(7)
F2 C13 S1 O10 . -18.1(7)
F6 C13 S1 O10 . 167.4(7)
F5 C13 S1 O8 . -103.0(10)
F1 C13 S1 O8 . 68.6(8)
F3 C13 S1 O8 . -169.3(8)
F4 C13 S1 O8 . 25.3(7)
F2 C13 S1 O8 . -53.0(7)
F6 C13 S1 O8 . 132.5(7)
F5 C13 S1 O9 . 173.4(9)
F1 C13 S1 O9 . -15.0(7)
F3 C13 S1 O9 . 107.1(7)
F4 C13 S1 O9 . -58.3(6)
F2 C13 S1 O9 . -136.6(6)
F6 C13 S1 O9 . 48.9(7)
F5 C13 S1 N1 . 62.8(10)
F1 C13 S1 N1 . -125.6(7)
F3 C13 S1 N1 . -3.5(7)
F4 C13 S1 N1 . -168.8(5)
F2 C13 S1 N1 . 112.9(6)
F6 C13 S1 N1 . -61.6(6)
S2 N2 S2 O13 2_666 35.2(6)
S2 N2 S2 O11 2_666 153.0(5)
S2 N2 S2 O12 2_666 51.7(9)
S2 N2 S2 O14 2_666 162.7(3)
S2 N2 S2 C14 2_666 -95.4(3)
F11 C14 S2 O13 . -70.9(12)
F7 C14 S2 O13 . 95.2(7)
F9 C14 S2 O13 . -136.8(7)
F10 C14 S2 O13 . 62.1(7)
F8 C14 S2 O13 . -24.2(7)
F12 C14 S2 O13 . 163.9(6)
F11 C14 S2 O11 . 123.4(11)
F7 C14 S2 O11 . -70.4(7)
F9 C14 S2 O11 . 57.5(7)
F10 C14 S2 O11 . -103.5(7)
F8 C14 S2 O11 . 170.1(6)
F12 C14 S2 O11 . -1.7(6)
F11 C14 S2 O12 . -96.3(11)
F7 C14 S2 O12 . 69.9(7)
F9 C14 S2 O12 . -162.2(7)
F10 C14 S2 O12 . 36.8(7)
F8 C14 S2 O12 . -49.5(6)
F12 C14 S2 O12 . 138.6(6)
F11 C14 S2 N2 . 69.7(11)
F7 C14 S2 N2 . -124.1(7)
F9 C14 S2 N2 . 3.8(7)
F10 C14 S2 N2 . -157.2(7)
F8 C14 S2 N2 . 116.4(5)
F12 C14 S2 N2 . -55.4(6)
F11 C14 S2 O14 . 169.3(11)
F7 C14 S2 O14 . -24.5(7)
F9 C14 S2 O14 . 103.5(6)
F10 C14 S2 O14 . -57.6(7)
F8 C14 S2 O14 . -143.9(5)
F12 C14 S2 O14 . 44.2(5)
